data_2020350
loop_
_publ_author_name
'Wolcyrz, M.'
'Andruszkiewicz, R.'
'Lukaszewicz, K.'

_publ_section_title
;
 Structure of Mo8 Ga41 S
;
_journal_name_full 'Acta Crystallographica C (39,1983-)'
_journal_page_first 991
_journal_page_last 993
_journal_volume 45
_journal_year 1989
_chemical_formula_sum 'Ga40.88 Mo8 S0.86'
_chemical_name_systematic 'Mo8 Ga40.88 S.86'
_space_group_IT_number 87
_symmetry_space_group_name_Hall '-I 4'
_symmetry_space_group_name_H-M 'I 4/m'
_cell_angle_alpha 90
_cell_angle_beta 90
_cell_angle_gamma 90
_cell_formula_units_Z 1
_cell_length_a 12.861
_cell_length_b 12.861
_cell_length_c 5.284
_cell_volume 874.002
_citation_journal_id_ASTM ACSCEE
_cod_data_source_file Wolcyrz_ACSCEE_1989_744.cif
_cod_data_source_block Ga40.88Mo8S0.86
_cod_original_cell_volume 874.0017
_cod_database_code 2020350

loop_
_symmetry_equiv_pos_as_xyz
x,y,z
-y,x,z
-x,-y,z
y,-x,z
-x,-y,-z
y,-x,-z
x,y,-z
-y,x,-z
x+1/2,y+1/2,z+1/2
-y+1/2,x+1/2,z+1/2
-x+1/2,-y+1/2,z+1/2
y+1/2,-x+1/2,z+1/2
-x+1/2,-y+1/2,-z+1/2
y+1/2,-x+1/2,-z+1/2
x+1/2,y+1/2,-z+1/2
-y+1/2,x+1/2,-z+1/2

loop_
_atom_site_label
_atom_site_type_symbol
_atom_site_fract_x
_atom_site_fract_y
_atom_site_fract_z
_atom_site_occupancy
_atom_site_U_iso_or_equiv
Ga4 Ga 0.25 0.25 0.25 1 0.0
S1 S 0 0 0.5 0.43 0.0
Ga2 Ga 0.5537 0.7006 0 0.988 0.0
Ga1 Ga 0.1357 0.0727 0 1 0.0
Mo1 Mo 0.7335 0.0805 0 1 0.0
Ga5 Ga 0 0 0.5 0.49 0.0
Ga3 Ga 0.0657 0.6364 0.2504 1 0.0
